data_2007337
loop_
_publ_author_name
'Ramaiah, D.'
'Rath, Nigam P.'
'George, M. V.'

_publ_section_title
;
 Three Cycloadducts Formed by the Reaction of Bis(phenylazo)stilbene
 with Acetylenic and Olefinic Dipolarophiles
;
_journal_issue 6
_journal_name_full 'Acta Crystallographica Section C'
_journal_page_first 872
_journal_page_last 875
_journal_paper_doi 10.1107/S0108270197017332
_journal_volume 54
_journal_year 1998
_chemical_formula_sum 'C29 H23 N5'
_chemical_formula_weight 441.52
_chemical_name_systematic
;
 ?
;
_space_group_IT_number 2
_symmetry_cell_setting triclinic
_symmetry_space_group_name_Hall '-P 1'
_symmetry_space_group_name_H-M 'P -1'
_audit_creation_method SHELXL
_cell_angle_alpha 67.0530(10)
_cell_angle_beta 84.5320(10)
_cell_angle_gamma 68.7540(10)
_cell_formula_units_Z 2
_cell_length_a 9.20810(10)
_cell_length_b 10.96200(10)
_cell_length_c 13.22380(10)
_cell_measurement_reflns_used 7825
_cell_measurement_temperature 298(2)
_cell_measurement_theta_max 22.5
_cell_measurement_theta_min 2.0
_cell_volume 1143.98(2)
_computing_cell_refinement 'SAINT (Siemens, 1995)'
_computing_data_collection 'SMART (Siemens, 1995)'
_computing_data_reduction SAINT
_computing_molecular_graphics SHELXTL-Plus
_computing_publication_material SHELXTL-Plus
_computing_structure_refinement SHELXTL-Plus
_computing_structure_solution 'SHELXTL-Plus (Sheldrick, 1995)'
_diffrn_ambient_temperature 298(2)
_diffrn_measurement_device 'Siemens CCD'
_diffrn_measurement_method '\w scans'
_diffrn_radiation_monochromator graphite
_diffrn_radiation_source 'normal-focus sealed tube'
_diffrn_radiation_type MoK\a
_diffrn_radiation_wavelength 0.71073
_diffrn_reflns_av_R_equivalents 0.0389
_diffrn_reflns_av_sigmaI/netI 0.0481
_diffrn_reflns_limit_h_max 12
_diffrn_reflns_limit_h_min -12
_diffrn_reflns_limit_k_max 15
_diffrn_reflns_limit_k_min -15
_diffrn_reflns_limit_l_max 18
_diffrn_reflns_limit_l_min -18
_diffrn_reflns_number 13224
_diffrn_reflns_theta_max 26.99
_diffrn_reflns_theta_min 1.67
_diffrn_standards_decay_% 0
_diffrn_standards_interval_count 'CCD, see expt'
_diffrn_standards_number 'CCD, see expt'
_exptl_absorpt_coefficient_mu 0.078
_exptl_absorpt_correction_type none
_exptl_crystal_colour 'light yellow'
_exptl_crystal_density_diffrn 1.282
_exptl_crystal_density_meas ?
_exptl_crystal_density_method none
_exptl_crystal_description rectangular
_exptl_crystal_F_000 464
_exptl_crystal_size_max 0.40
_exptl_crystal_size_mid 0.35
_exptl_crystal_size_min 0.20
_refine_diff_density_max 0.202
_refine_diff_density_min -0.213
_refine_ls_extinction_coef 0.028(3)
_refine_ls_extinction_method SHELXTL-Plus_(Sheldrick,_1995)
_refine_ls_goodness_of_fit_all 1.015
_refine_ls_goodness_of_fit_obs 1.141
_refine_ls_hydrogen_treatment noref
_refine_ls_matrix_type full
_refine_ls_number_parameters 308
_refine_ls_number_reflns 4907
_refine_ls_number_restraints 0
_refine_ls_restrained_S_all 1.026
_refine_ls_restrained_S_obs 1.141
_refine_ls_R_factor_all 0.0665
_refine_ls_R_factor_obs .0452
_refine_ls_shift/esd_max 0.000
_refine_ls_shift/esd_mean 0.000
_refine_ls_structure_factor_coef Fsqd
_refine_ls_weighting_details 'w = 1/[\s^2^(Fo^2^)+(0.07P)^2^] where P=(Fo^2^+2Fc^2^)/3'
_refine_ls_weighting_scheme calc
_refine_ls_wR_factor_all 0.1301
_refine_ls_wR_factor_obs .1188
_reflns_number_observed 3396
_reflns_number_total 4909
_reflns_observed_criterion >2sigma(I)
_cod_data_source_file fr1078.cif
_cod_data_source_block 6a
_cod_depositor_comments
;
The following automatic conversions were performed:
'_symmetry_cell_setting' value 'Triclinic' changed to 'triclinic'
according to '/home/saulius/struct/CIF-dictionaries/cif_core.dic'
dictionary named 'cif_core.dic' version 2.4.1 from 2010-06-29.

Automatic conversion script
Id: cif_fix_enum 1527 2010-12-29 10:47:43Z saulius 

The following automatic conversions were performed:

'_symmetry_cell_setting' value 'Triclinic' changed to 'triclinic'
according to /home/saulius/struct/CIF-dictionaries/cif_core.dic
dictionary named 'cif_core.dic' version 2.4.1 from 2010-06-29.

Automatic conversion script
Id: cif_fix_values 1715 2011-07-08 13:25:40Z adriana 

The following automatic conversions were performed:

'_exptl_crystal_density_meas' value 'not measured' was changed to '?'
- the value is perceived as not measured.

Automatic conversion script
Id: cif_fix_values 3008 2015-01-20 13:52:24Z robertas 

The following automatic conversions were performed:

'_refine_ls_weighting_scheme' value 'calc w =
1/[\s^2^(Fo^2^)+(0.07P)^2^] where P=(Fo^2^+2Fc^2^)/3' was changed to
'calc'. New tag '_refine_ls_weighting_details' was created. The value
of the new tag was set to 'w = 1/[\s^2^(Fo^2^)+(0.07P)^2^] where
P=(Fo^2^+2Fc^2^)/3'.

Automatic conversion script
Id: cif_fix_values 3143 2015-03-26 13:38:13Z robertas 
;
_cod_database_code 2007337

loop_
_symmetry_equiv_pos_as_xyz
'x, y, z'
'-x, -y, -z'

loop_
_atom_site_aniso_label
_atom_site_aniso_U_11
_atom_site_aniso_U_22
_atom_site_aniso_U_33
_atom_site_aniso_U_12
_atom_site_aniso_U_13
_atom_site_aniso_U_23
N1 .0373(6) .0338(6) .0473(6) -.0131(5) .0012(5) -.0138(5)
N2 .0371(6) .0323(6) .0386(6) -.0111(5) .0015(5) -.0132(5)
N3 .0386(6) .0326(6) .0453(6) -.0121(5) .0034(5) -.0160(5)
N4 .0537(7) .0298(6) .0388(6) -.0128(5) -.0093(5) -.0080(5)
N5 .0636(9) .0710(10) .0809(10) -.0250(8) -.0109(8) -.0352(8)
C3A .0366(7) .0302(7) .0370(6) -.0103(5) .0006(5) -.0114(5)
C5 .0486(8) .0398(8) .0388(7) -.0147(6) -.0038(6) -.0112(6)
C6A .0374(7) .0313(7) .0386(6) -.0114(5) -.0005(5) -.0114(6)
C6 .0400(7) .0392(7) .0397(7) -.0136(6) .0013(6) -.0161(6)
C7 .0389(7) .0348(7) .0377(6) -.0068(6) .0010(6) -.0146(6)
C8 .0469(9) .0400(9) .0810(11) -.0126(7) .0032(8) -.0224(8)
C9 .0570(11) .0375(9) .1009(14) -.0088(8) .0060(10) -.0251(9)
C10 .0458(9) .0481(10) .0740(11) -.0029(7) .0081(8) -.0230(8)
C11 .0414(8) .0548(10) .0683(10) -.0150(7) .0099(7) -.0235(8)
C12 .0438(8) .0411(8) .0551(8) -.0137(6) .0058(7) -.0192(7)
C13 .0446(8) .0328(7) .0367(7) -.0150(6) .0014(6) -.0118(5)
C14 .0570(10) .0512(9) .0443(8) -.0144(7) -.0048(7) -.0145(7)
C15 .0904(14) .0722(12) .0421(8) -.0242(11) -.0129(9) -.0140(8)
C16 .109(2) .0741(12) .0426(9) -.0307(12) .0098(9) -.0282(9)
C17 .0810(13) .0573(10) .0544(9) -.0186(9) .0170(9) -.0285(8)
C18 .0547(9) .0433(8) .0470(8) -.0126(7) .0040(7) -.0198(6)
C19 .0504(8) .0322(7) .0347(6) -.0155(6) .0063(6) -.0118(6)
C20 .0643(10) .0422(8) .0459(8) -.0244(7) .0000(7) -.0130(7)
C21 .0889(13) .0605(11) .0527(9) -.0451(10) .0084(9) -.0226(8)
C22 .110(2) .0465(10) .0561(9) -.0436(10) .0225(10) -.0215(8)
C23 .0899(13) .0349(8) .0500(9) -.0189(8) .0115(9) -.0112(7)
C24 .0621(10) .0364(8) .0430(7) -.0139(7) .0031(7) -.0107(6)
C25 .0477(8) .0450(8) .0493(8) -.0145(7) -.0033(7) -.0195(7)
C26 .0420(8) .0435(8) .0444(7) -.0190(6) .0041(6) -.0194(6)
C27 .0568(10) .0589(10) .0488(8) -.0267(8) .0073(7) -.0157(7)
C28 .0829(14) .0919(14) .0517(9) -.0525(12) .0197(9) -.0230(9)
C29 .0674(13) .112(2) .0685(12) -.0527(12) .0319(10) -.0505(12)
C30 .0441(9) .0950(14) .0820(13) -.0242(9) .0145(9) -.0527(11)
C31 .0425(9) .0595(10) .0579(9) -.0167(7) .0065(7) -.0256(8)

loop_
_atom_site_label
_atom_site_fract_x
_atom_site_fract_y
_atom_site_fract_z
_atom_site_U_iso_or_equiv
_atom_site_thermal_displace_type
_atom_site_calc_flag
_atom_site_refinement_flags
_atom_site_occupancy
_atom_site_disorder_group
_atom_site_type_symbol
N1 -.01825(13) .12672(11) .23744(9) .0398(3) Uani d . 1 . N
N2 .10452(13) .16240(11) .23038(8) .0365(3) Uani d . 1 . N
N3 .09546(13) .28922(11) .21666(9) .0387(3) Uani d . 1 . N
N4 -.14111(14) .49662(11) .13499(9) .0422(3) Uani d . 1 . N
N5 -.3877(2) .2707(2) .00817(13) .0684(4) Uani d . 1 . N
C3A -.07300(15) .36293(13) .22574(10) .0354(3) Uani d . 1 . C
C5 -.2216(2) .48872(14) .05024(11) .0435(3) Uani d . 1 . C
H5A -.1843(2) .52991(14) -.02162(11) .052 Uiso calc R 1 . H
H5B -.3333(2) .53726(14) .04894(11) .052 Uiso calc R 1 . H
C6A -.14837(15) .26187(13) .21146(10) .0365(3) Uani d . 1 . C
C6 -.1819(2) .32998(14) .08351(10) .0394(3) Uani d . 1 . C
H6A -.0835(2) .29492(14) .05061(10) .047 Uiso calc R 1 . H
C7 .2578(2) .05411(14) .24084(10) .0387(3) Uani d . 1 . C
C8 .2687(2) -.0830(2) .26767(14) .0571(4) Uani d . 1 . C
H8A .1798(2) -.1071(2) .27856(14) .069 Uiso calc R 1 . H
C9 .4161(2) -.1851(2) .2782(2) .0681(5) Uani d . 1 . C
H9A .4262(2) -.2789(2) .2965(2) .082 Uiso calc R 1 . H
C10 .5471(2) -.1490(2) .26175(14) .0606(4) Uani d . 1 . C
H10A .6453(2) -.2180(2) .26837(14) .073 Uiso calc R 1 . H
C11 .5329(2) -.0111(2) .23562(14) .0560(4) Uani d . 1 . C
H11A .6217(2) .0129(2) .22517(14) .067 Uiso calc R 1 . H
C12 .3874(2) .0923(2) .22469(12) .0470(4) Uani d . 1 . C
H12A .3774(2) .1860(2) .20675(12) .056 Uiso calc R 1 . H
C13 -.0961(2) .37599(13) .33783(10) .0381(3) Uani d . 1 . C
C14 .0145(2) .2882(2) .42398(12) .0529(4) Uani d . 1 . C
H14A .1057(2) .2221(2) .41352(12) .064 Uiso calc R 1 . H
C15 -.0104(2) .2987(2) .52598(13) .0710(5) Uani d . 1 . C
H15A .0646(2) .2402(2) .58346(13) .085 Uiso calc R 1 . H
C16 -.1453(3) .3953(2) .54219(13) .0743(6) Uani d . 1 . C
H16A -.1611(3) .4026(2) .61042(13) .089 Uiso calc R 1 . H
C17 -.2566(2) .4808(2) .45818(13) .0647(5) Uani d . 1 . C
H17A -.3487(2) .5450(2) .46978(13) .078 Uiso calc R 1 . H
C18 -.2323(2) .4720(2) .35613(12) .0490(4) Uani d . 1 . C
H18A -.3080(2) .5309(2) .29919(12) .059 Uiso calc R 1 . H
C19 -.1189(2) .62177(13) .12104(10) .0395(3) Uani d . 1 . C
C20 .0050(2) .6200(2) .17520(12) .0502(4) Uani d . 1 . C
H20A .0766(2) .5342(2) .22047(12) .060 Uiso calc R 1 . H
C21 .0211(2) .7459(2) .16153(13) .0618(5) Uani d . 1 . C
H21A .1042(2) .7437(2) .19789(13) .074 Uiso calc R 1 . H
C22 -.0835(3) .8749(2) .09503(14) .0666(5) Uani d . 1 . C
H22A -.0727(3) .9591(2) .08766(14) .080 Uiso calc R 1 . H
C23 -.2037(2) .8766(2) .04003(13) .0615(5) Uani d . 1 . C
H23A -.2735(2) .9627(2) -.00637(13) .074 Uiso calc R 1 . H
C24 -.2224(2) .75189(15) .05268(11) .0497(4) Uani d . 1 . C
H24A -.3049(2) .75511(15) .01509(11) .060 Uiso calc R 1 . H
C25 -.2977(2) .2949(2) .04317(12) .0470(4) Uani d . 1 . C
C26 -.2852(2) .24641(14) .28117(11) .0415(3) Uani d . 1 . C
C27 -.2617(2) .1342(2) .38217(12) .0549(4) Uani d . 1 . C
H27A -.1633(2) .0643(2) .40346(12) .066 Uiso calc R 1 . H
C28 -.3830(2) .1251(2) .45158(14) .0717(5) Uani d . 1 . C
H28A -.3654(2) .0490(2) .51890(14) .086 Uiso calc R 1 . H
C29 -.5287(2) .2270(2) .4221(2) .0733(5) Uani d . 1 . C
H29A -.6095(2) .2210(2) .4695(2) .088 Uiso calc R 1 . H
C30 -.5542(2) .3374(2) .3227(2) .0685(5) Uani d . 1 . C
H30A -.6533(2) .4063(2) .3022(2) .082 Uiso calc R 1 . H
C31 -.4343(2) .3482(2) .25194(13) .0530(4) Uani d . 1 . C
H31A -.4536(2) .4241(2) .18442(13) .064 Uiso calc R 1 . H

loop_
_atom_type_symbol
_atom_type_description
_atom_type_scat_dispersion_real
_atom_type_scat_dispersion_imag
_atom_type_scat_source
C C 0.0033 0.0016 'International Tables Vol C Tables 4.2.6.8 and 6.1.1.4'
H H 0.0000 0.0000 'International Tables Vol C Tables 4.2.6.8 and 6.1.1.4'
N N 0.0061 0.0033 'International Tables Vol C Tables 4.2.6.8 and 6.1.1.4'

loop_
_geom_angle_atom_site_label_1
_geom_angle_atom_site_label_2
_geom_angle_atom_site_label_3
_geom_angle
N2 N1 C6A 103.24(10)
N3 N2 N1 122.98(10)
N3 N2 C7 118.81(11)
N1 N2 C7 118.19(10)
N2 N3 C3A 103.72(10)
C19 N4 C3A 124.38(10)
C19 N4 C5 120.93(10)
C3A N4 C5 114.32(10)
N4 C3A N3 113.82(11)
N4 C3A C13 113.02(10)
N3 C3A C13 108.78(10)
N4 C3A C6A 104.68(9)
N3 C3A C6A 101.99(9)
C13 C3A C6A 114.10(10)
N4 C5 C6 103.56(10)
N1 C6A C26 112.07(10)
N1 C6A C6 107.56(10)
C26 C6A C6 116.67(11)
N1 C6A C3A 103.85(10)
C26 C6A C3A 115.17(10)
C6 C6A C3A 100.13(10)
C25 C6 C5 113.77(11)
C25 C6 C6A 115.43(12)
C5 C6 C6A 105.97(10)
C8 C7 C12 122.02(13)
C8 C7 N2 119.03(13)
C12 C7 N2 118.95(12)
C7 C8 C9 118.21(15)
C10 C9 C8 120.7(2)
C11 C10 C9 119.89(15)
C10 C11 C12 120.5(2)
C7 C12 C11 118.73(14)
C14 C13 C18 118.79(13)
C14 C13 C3A 120.93(12)
C18 C13 C3A 120.21(12)
C13 C14 C15 120.2(2)
C16 C15 C14 120.2(2)
C17 C16 C15 120.1(2)
C16 C17 C18 120.1(2)
C17 C18 C13 120.61(14)
C24 C19 C20 118.43(13)
C24 C19 N4 120.07(13)
C20 C19 N4 121.49(12)
C21 C20 C19 119.91(14)
C22 C21 C20 121.4(2)
C23 C22 C21 118.7(2)
C22 C23 C24 120.9(2)
C23 C24 C19 120.64(15)
N5 C25 C6 177.6(2)
C27 C26 C31 117.90(14)
C27 C26 C6A 119.90(13)
C31 C26 C6A 121.97(13)
C28 C27 C26 120.8(2)
C29 C28 C27 120.6(2)
C30 C29 C28 119.4(2)
C29 C30 C31 120.8(2)
C30 C31 C26 120.5(2)

loop_
_geom_bond_atom_site_label_1
_geom_bond_atom_site_label_2
_geom_bond_site_symmetry_2
_geom_bond_distance
_geom_bond_publ_flag
N1 N2 . 1.3082(15) ?
N1 C6A . 1.464(2) ?
N2 N3 . 1.3018(14) ?
N2 C7 . 1.455(2) ?
N3 C3A . 1.485(2) ?
N4 C19 . 1.399(2) ?
N4 C3A . 1.445(2) ?
N4 C5 . 1.447(2) ?
N5 C25 . 1.140(2) ?
C3A C13 . 1.532(2) ?
C3A C6A . 1.578(2) ?
C5 C6 . 1.526(2) ?
C6A C26 . 1.509(2) ?
C6A C6 . 1.569(2) ?
C6 C25 . 1.462(2) ?
C7 C8 . 1.370(2) ?
C7 C12 . 1.375(2) ?
C8 C9 . 1.388(2) ?
C9 C10 . 1.374(2) ?
C10 C11 . 1.370(2) ?
C11 C12 . 1.381(2) ?
C13 C14 . 1.385(2) ?
C13 C18 . 1.387(2) ?
C14 C15 . 1.389(2) ?
C15 C16 . 1.372(3) ?
C16 C17 . 1.368(2) ?
C17 C18 . 1.382(2) ?
C19 C24 . 1.390(2) ?
C19 C20 . 1.394(2) ?
C20 C21 . 1.381(2) ?
C21 C22 . 1.381(3) ?
C22 C23 . 1.372(3) ?
C23 C24 . 1.383(2) ?
C26 C27 . 1.387(2) ?
C26 C31 . 1.391(2) ?
C27 C28 . 1.383(2) ?
C28 C29 . 1.369(3) ?
C29 C30 . 1.364(3) ?
C30 C31 . 1.386(2) ?

loop_
_geom_torsion_atom_site_label_1
_geom_torsion_atom_site_label_2
_geom_torsion_atom_site_label_3
_geom_torsion_atom_site_label_4
_geom_torsion
C6A N1 N2 N3 7.40(14)
C6A N1 N2 C7 -173.99(10)
N1 N2 N3 C3A 6.53(14)
C7 N2 N3 C3A -172.07(10)
C19 N4 C3A N3 -76.00(15)
C5 N4 C3A N3 97.05(13)
C19 N4 C3A C13 48.8(2)
C5 N4 C3A C13 -138.21(12)
C19 N4 C3A C6A 173.49(12)
C5 N4 C3A C6A -13.46(14)
N2 N3 C3A N4 -128.19(10)
N2 N3 C3A C13 104.83(11)
N2 N3 C3A C6A -16.05(11)
C19 N4 C5 C6 165.25(12)
C3A N4 C5 C6 -8.1(2)
N2 N1 C6A C26 -141.69(10)
N2 N1 C6A C6 88.78(12)
N2 N1 C6A C3A -16.77(12)
N4 C3A C6A N1 139.11(10)
N3 C3A C6A N1 20.27(11)
C13 C3A C6A N1 -96.84(12)
N4 C3A C6A C26 -97.98(12)
N3 C3A C6A C26 143.18(11)
C13 C3A C6A C26 26.08(15)
N4 C3A C6A C6 28.02(12)
N3 C3A C6A C6 -90.82(11)
C13 C3A C6A C6 152.08(11)
N4 C5 C6 C25 154.38(12)
N4 C5 C6 C6A 26.49(14)
N1 C6A C6 C25 91.48(13)
C26 C6A C6 C25 -35.4(2)
C3A C6A C6 C25 -160.37(11)
N1 C6A C6 C5 -141.62(11)
C26 C6A C6 C5 91.50(13)
C3A C6A C6 C5 -33.47(13)
N3 N2 C7 C8 172.67(12)
N1 N2 C7 C8 -6.0(2)
N3 N2 C7 C12 -6.6(2)
N1 N2 C7 C12 174.73(12)
C12 C7 C8 C9 -0.2(2)
N2 C7 C8 C9 -179.48(14)
C7 C8 C9 C10 -0.1(3)
C8 C9 C10 C11 0.5(3)
C9 C10 C11 C12 -0.6(3)
C8 C7 C12 C11 0.2(2)
N2 C7 C12 C11 179.46(12)
C10 C11 C12 C7 0.2(2)
N4 C3A C13 C14 -147.90(13)
N3 C3A C13 C14 -20.5(2)
C6A C3A C13 C14 92.7(2)
N4 C3A C13 C18 35.2(2)
N3 C3A C13 C18 162.64(12)
C6A C3A C13 C18 -84.2(2)
C18 C13 C14 C15 -1.2(2)
C3A C13 C14 C15 -178.12(15)
C13 C14 C15 C16 0.6(3)
C14 C15 C16 C17 0.6(3)
C15 C16 C17 C18 -1.1(3)
C16 C17 C18 C13 0.5(3)
C14 C13 C18 C17 0.6(2)
C3A C13 C18 C17 177.60(14)
C3A N4 C19 C24 -160.63(13)
C5 N4 C19 C24 26.8(2)
C3A N4 C19 C20 18.8(2)
C5 N4 C19 C20 -153.79(14)
C24 C19 C20 C21 1.0(2)
N4 C19 C20 C21 -178.45(13)
C19 C20 C21 C22 0.1(3)
C20 C21 C22 C23 -1.4(3)
C21 C22 C23 C24 1.5(3)
C22 C23 C24 C19 -0.4(2)
C20 C19 C24 C23 -0.9(2)
N4 C19 C24 C23 178.60(13)
C5 C6 C25 N5 51.(4)
C6A C6 C25 N5 174.(4)
N1 C6A C26 C27 23.7(2)
C6 C6A C26 C27 148.35(13)
C3A C6A C26 C27 -94.68(15)
N1 C6A C26 C31 -161.83(12)
C6 C6A C26 C31 -37.2(2)
C3A C6A C26 C31 79.8(2)
C31 C26 C27 C28 -0.5(2)
C6A C26 C27 C28 174.20(14)
C26 C27 C28 C29 -0.2(3)
C27 C28 C29 C30 0.8(3)
C28 C29 C30 C31 -0.6(3)
C29 C30 C31 C26 -0.1(3)
C27 C26 C31 C30 0.6(2)
C6A C26 C31 C30 -173.93(13)
